data_4503792
loop_
_publ_author_name
'Wan, Chong-Qing'
'Li, Gui-Sheng'
'Chen, Xu-Dong'
'Mak, Thomas C. W.'

_publ_section_title
;
 Construction of Three-Dimensional Honeycomb-like Supramolecular Host
 Network with Dicationic Metallotecton Cu[(2-C4H3N2)2C(OH)2]22+through
 Cooperative Hydrogen-Bonding and Anion-\p Interactions
;
_journal_issue 11
_journal_name_full 'Crystal Growth &amp; Design'
_journal_page_first 3897
_journal_paper_doi 10.1021/cg800476a
_journal_volume 8
_journal_year 2008
_chemical_formula_sum 'C18 H20 Cu F12 N8 O6.5 P2'
_chemical_formula_weight 842.92
_chemical_name_systematic
; 
 ? 
;
_space_group_IT_number 148
_symmetry_cell_setting rhombohedral
_symmetry_space_group_name_Hall '-R 3'
_symmetry_space_group_name_H-M 'R -3 :H'
_atom_sites_solution_hydrogens geom
_atom_sites_solution_primary direct
_atom_sites_solution_secondary difmap
_audit_creation_method SHELXL-97
_cell_angle_alpha 90.00
_cell_angle_beta 90.00
_cell_angle_gamma 120.00
_cell_formula_units_Z 9
_cell_length_a 30.938(3)
_cell_length_b 30.938(3)
_cell_length_c 8.3990(18)
_cell_measurement_temperature 293(2)
_cell_volume 6962.1(18)
_computing_cell_refinement 'Bruker SMART'
_computing_data_collection 'Bruker SMART'
_computing_data_reduction 'Bruker SAINT'
_computing_molecular_graphics 'Bruker SHELXTL'
_computing_publication_material 'Bruker SHELXTL'
_computing_structure_refinement 'SHELXL-97 (Sheldrick, 1997)'
_computing_structure_solution 'SHELXS-97 (Sheldrick, 1990)'
_diffrn_ambient_temperature 293(2)
_diffrn_measured_fraction_theta_full 0.999
_diffrn_measured_fraction_theta_max 0.999
_diffrn_radiation_monochromator graphite
_diffrn_radiation_source 'fine-focus sealed tube'
_diffrn_radiation_type MoK\a
_diffrn_radiation_wavelength 0.71073
_diffrn_reflns_av_R_equivalents 0.0284
_diffrn_reflns_av_sigmaI/netI 0.0225
_diffrn_reflns_limit_h_max 41
_diffrn_reflns_limit_h_min -40
_diffrn_reflns_limit_k_max 29
_diffrn_reflns_limit_k_min -41
_diffrn_reflns_limit_l_max 10
_diffrn_reflns_limit_l_min -11
_diffrn_reflns_number 16115
_diffrn_reflns_theta_full 28.33
_diffrn_reflns_theta_max 28.33
_diffrn_reflns_theta_min 2.28
_exptl_absorpt_coefficient_mu 0.931
_exptl_absorpt_correction_T_max 1.000000
_exptl_absorpt_correction_T_min 0.797862
_exptl_absorpt_correction_type multi-scan
_exptl_absorpt_process_details sadabs
_exptl_crystal_density_diffrn 1.730
_exptl_crystal_density_method 'not measured'
_exptl_crystal_F_000 3627
_exptl_crystal_size_max 0.45
_exptl_crystal_size_mid 0.32
_exptl_crystal_size_min 0.26
_refine_diff_density_max 1.000
_refine_diff_density_min -0.645
_refine_diff_density_rms 0.125
_refine_ls_extinction_method none
_refine_ls_goodness_of_fit_ref 1.107
_refine_ls_hydrogen_treatment constr
_refine_ls_matrix_type full
_refine_ls_number_parameters 218
_refine_ls_number_reflns 3852
_refine_ls_number_restraints 3
_refine_ls_restrained_S_all 1.118
_refine_ls_R_factor_all 0.0594
_refine_ls_R_factor_gt 0.0500
_refine_ls_shift/su_max 0.002
_refine_ls_shift/su_mean 0.000
_refine_ls_structure_factor_coef Fsqd
_refine_ls_weighting_details 'calc w=1/[\s^2^(Fo^2^)+(0.1043P)^2^+14.7830P] where P=(Fo^2^+2Fc^2^)/3'
_refine_ls_weighting_scheme calc
_refine_ls_wR_factor_gt 0.1608
_refine_ls_wR_factor_ref 0.1717
_reflns_number_gt 3214
_reflns_number_total 3852
_reflns_threshold_expression >2sigma(I)
_cod_data_source_file cg800476a_si_003.cif
_cod_data_source_block compound3
_cod_depositor_comments
;
The following automatic conversions were performed:

'_symmetry_cell_setting' value 'Rhombohedral' changed to
'rhombohedral' according to
/home/saulius/struct/CIF-dictionaries/cif_core.dic dictionary named
'cif_core.dic' version 2.4.1 from 2010-06-29.

Automatic conversion script
Id: cif_fix_values 1715 2011-07-08 13:25:40Z adriana 
;
_cod_original_cell_volume 6962.4(18)
_cod_original_sg_symbol_H-M R-3
_cod_original_formula_sum 'C18 H20 Cu F12 N8 O6.50 P2'
_cod_database_code 4503792

loop_
_symmetry_equiv_pos_as_xyz
'x, y, z'
'-y, x-y, z'
'-x+y, -x, z'
'x+2/3, y+1/3, z+1/3'
'-y+2/3, x-y+1/3, z+1/3'
'-x+y+2/3, -x+1/3, z+1/3'
'x+1/3, y+2/3, z+2/3'
'-y+1/3, x-y+2/3, z+2/3'
'-x+y+1/3, -x+2/3, z+2/3'
'-x, -y, -z'
'y, -x+y, -z'
'x-y, x, -z'
'-x+2/3, -y+1/3, -z+1/3'
'y+2/3, -x+y+1/3, -z+1/3'
'x-y+2/3, x+1/3, -z+1/3'
'-x+1/3, -y+2/3, -z+2/3'
'y+1/3, -x+y+2/3, -z+2/3'
'x-y+1/3, x+2/3, -z+2/3'

loop_
_atom_site_label
_atom_site_type_symbol
_atom_site_fract_x
_atom_site_fract_y
_atom_site_fract_z
_atom_site_U_iso_or_equiv
_atom_site_adp_type
_atom_site_occupancy
_atom_site_symmetry_multiplicity
_atom_site_calc_flag
_atom_site_refinement_flags
Cu1 Cu 0.0000 0.5000 0.5000 0.02730(17) Uani 1 2 d S
N1 N 0.05257(9) 0.50854(8) 0.3430(3) 0.0319(5) Uani 1 1 d .
N2 N 0.13071(14) 0.53199(13) 0.1361(4) 0.0613(9) Uani 1 1 d .
N3 N 0.04190(8) 0.57411(8) 0.5491(3) 0.0276(4) Uani 1 1 d .
N4 N 0.10628(10) 0.67425(8) 0.6044(3) 0.0378(5) Uani 1 1 d .
C1 C 0.04412(14) 0.49296(12) 0.1922(4) 0.0434(7) Uani 1 1 d .
H1A H 0.0115 0.4742 0.1550 0.052 Uiso 1 1 calc R
C2 C 0.08375(18) 0.50460(15) 0.0909(4) 0.0587(10) Uani 1 1 d .
H2A H 0.0770 0.4927 -0.0130 0.070 Uiso 1 1 calc R
C3 C 0.13880(14) 0.54650(13) 0.2873(5) 0.0496(8) Uani 1 1 d .
H3A H 0.1715 0.5650 0.3234 0.059 Uiso 1 1 calc R
C4 C 0.10041(11) 0.53509(10) 0.3923(4) 0.0336(6) Uani 1 1 d .
C5 C 0.10671(10) 0.55211(10) 0.5649(4) 0.0323(6) Uani 1 1 d .
C6 C 0.09056(10) 0.59125(9) 0.5738(3) 0.0295(5) Uani 1 1 d .
C7 C 0.12288(11) 0.64147(10) 0.6003(4) 0.0370(6) Uani 1 1 d .
H7A H 0.1567 0.6528 0.6157 0.044 Uiso 1 1 calc R
C8 C 0.05825(12) 0.65676(10) 0.5818(4) 0.0379(6) Uani 1 1 d .
H8A H 0.0460 0.6788 0.5845 0.045 Uiso 1 1 calc R
C9 C 0.02524(11) 0.60650(10) 0.5542(3) 0.0329(6) Uani 1 1 d .
H9A H -0.0085 0.5953 0.5392 0.039 Uiso 1 1 calc R
O1 O 0.15529(8) 0.56928(9) 0.6080(3) 0.0485(6) Uani 1 1 d .
H1B H 0.1605 0.5829 0.6954 0.073 Uiso 1 1 calc R
O2 O 0.07132(8) 0.51212(7) 0.6611(2) 0.0338(4) Uani 1 1 d .
H2B H 0.0779 0.4895 0.6615 0.051 Uiso 1 1 calc R
P1 P 0.06378(3) 0.62423(3) 0.06644(11) 0.0440(2) Uani 1 1 d .
F1 F 0.02481(12) 0.62872(13) -0.0424(5) 0.1063(13) Uani 1 1 d .
F2 F 0.06141(15) 0.66024(12) 0.1926(4) 0.1020(12) Uani 1 1 d .
F3 F 0.06681(11) 0.58784(11) -0.0602(4) 0.0852(9) Uani 1 1 d .
F4 F 0.10268(11) 0.61904(12) 0.1749(4) 0.0852(9) Uani 1 1 d .
F5 F 0.01893(10) 0.57748(10) 0.1532(4) 0.0762(8) Uani 1 1 d .
F6 F 0.10775(10) 0.67088(10) -0.0224(3) 0.0766(8) Uani 1 1 d .
O1W O 0.17991(18) 0.6157(2) -0.1052(5) 0.1204(17) Uani 1 1 d D
O2W O 0.2441(12) 0.5855(11) 0.002(3) 0.234(16) Uiso 0.25 1 d P
H1WA H 0.1941 0.5927 -0.1224 0.351 Uiso 1 1 d RD
H1WB H 0.1564 0.6024 -0.0104 0.351 Uiso 1 1 d RD

loop_
_atom_site_aniso_label
_atom_site_aniso_U_11
_atom_site_aniso_U_22
_atom_site_aniso_U_33
_atom_site_aniso_U_23
_atom_site_aniso_U_13
_atom_site_aniso_U_12
Cu1 0.0258(2) 0.0191(2) 0.0350(3) -0.00356(15) -0.00123(16) 0.00972(17)
N1 0.0363(12) 0.0244(10) 0.0343(11) -0.0016(8) 0.0019(9) 0.0146(9)
N2 0.066(2) 0.0602(19) 0.0577(19) 0.0014(15) 0.0250(16) 0.0317(17)
N3 0.0289(10) 0.0228(9) 0.0316(10) -0.0014(8) -0.0027(8) 0.0132(8)
N4 0.0434(14) 0.0217(10) 0.0424(13) -0.0009(9) -0.0042(10) 0.0119(10)
C1 0.0557(19) 0.0352(15) 0.0377(15) -0.0049(12) -0.0007(13) 0.0216(14)
C2 0.084(3) 0.054(2) 0.0395(17) -0.0028(15) 0.0139(18) 0.035(2)
C3 0.0424(17) 0.0457(18) 0.060(2) 0.0029(15) 0.0142(15) 0.0214(15)
C4 0.0333(13) 0.0263(12) 0.0419(15) 0.0010(10) 0.0037(11) 0.0153(11)
C5 0.0266(12) 0.0279(12) 0.0428(14) -0.0009(10) -0.0033(10) 0.0139(10)
C6 0.0311(12) 0.0250(12) 0.0307(12) -0.0012(9) -0.0016(10) 0.0127(10)
C7 0.0332(14) 0.0264(13) 0.0429(15) -0.0015(11) -0.0032(11) 0.0086(11)
C8 0.0482(17) 0.0248(12) 0.0429(15) -0.0024(11) -0.0033(12) 0.0199(12)
C9 0.0366(14) 0.0263(12) 0.0389(14) -0.0017(10) -0.0047(11) 0.0180(11)
O1 0.0316(11) 0.0516(13) 0.0647(15) -0.0083(11) -0.0108(10) 0.0227(10)
O2 0.0381(10) 0.0289(9) 0.0401(10) 0.0045(8) 0.0008(8) 0.0211(8)
P1 0.0455(5) 0.0390(4) 0.0462(5) 0.0006(3) -0.0004(3) 0.0202(4)
F1 0.0710(19) 0.099(2) 0.139(3) 0.033(2) -0.0317(19) 0.0348(18)
F2 0.123(3) 0.0697(18) 0.112(3) -0.0203(17) 0.028(2) 0.0468(19)
F3 0.0832(19) 0.0735(18) 0.0813(19) -0.0287(15) 0.0099(15) 0.0260(15)
F4 0.0786(19) 0.0840(19) 0.091(2) 0.0083(16) -0.0278(16) 0.0388(16)
F5 0.0699(16) 0.0566(14) 0.0873(19) 0.0176(13) 0.0231(14) 0.0206(13)
F6 0.0645(15) 0.0606(15) 0.0691(15) 0.0104(12) 0.0006(12) 0.0046(12)
O1W 0.103(3) 0.135(4) 0.079(3) -0.005(3) -0.008(2) 0.026(3)

loop_
_atom_type_symbol
_atom_type_description
_atom_type_scat_dispersion_real
_atom_type_scat_dispersion_imag
_atom_type_scat_source
C C 0.0033 0.0016 'International Tables Vol C Tables 4.2.6.8 and 6.1.1.4'
H H 0.0000 0.0000 'International Tables Vol C Tables 4.2.6.8 and 6.1.1.4'
N N 0.0061 0.0033 'International Tables Vol C Tables 4.2.6.8 and 6.1.1.4'
O O 0.0106 0.0060 'International Tables Vol C Tables 4.2.6.8 and 6.1.1.4'
F F 0.0171 0.0103 'International Tables Vol C Tables 4.2.6.8 and 6.1.1.4'
P P 0.1023 0.0942 'International Tables Vol C Tables 4.2.6.8 and 6.1.1.4'
Cu Cu 0.3201 1.2651 'International Tables Vol C Tables 4.2.6.8 and 6.1.1.4'

loop_
_geom_angle_atom_site_label_1
_geom_angle_atom_site_label_2
_geom_angle_atom_site_label_3
_geom_angle
_geom_angle_site_symmetry_1
_geom_angle_site_symmetry_3
N1 Cu1 N1 180.00(14) 10_566 .
N1 Cu1 N3 91.89(9) 10_566 .
N1 Cu1 N3 88.11(9) . .
N1 Cu1 N3 88.11(9) 10_566 10_566
N1 Cu1 N3 91.89(9) . 10_566
N3 Cu1 N3 180.0 . 10_566
C1 N1 C4 118.0(3) . .
C1 N1 Cu1 125.3(2) . .
C4 N1 Cu1 116.64(19) . .
C2 N2 C3 116.9(3) . .
C9 N3 C6 118.5(2) . .
C9 N3 Cu1 125.74(18) . .
C6 N3 Cu1 115.78(17) . .
C8 N4 C7 117.6(2) . .
N1 C1 C2 120.1(3) . .
N1 C1 H1A 120.0 . .
C2 C1 H1A 120.0 . .
N2 C2 C1 122.5(4) . .
N2 C2 H2A 118.7 . .
C1 C2 H2A 118.7 . .
N2 C3 C4 122.2(4) . .
N2 C3 H3A 118.9 . .
C4 C3 H3A 118.9 . .
N1 C4 C3 120.2(3) . .
N1 C4 C5 114.5(2) . .
C3 C4 C5 125.3(3) . .
O1 C5 O2 113.9(2) . .
O1 C5 C4 108.2(2) . .
O2 C5 C4 109.3(2) . .
O1 C5 C6 114.3(2) . .
O2 C5 C6 104.3(2) . .
C4 C5 C6 106.6(2) . .
N3 C6 C7 120.6(2) . .
N3 C6 C5 115.3(2) . .
C7 C6 C5 124.1(3) . .
N4 C7 C6 121.1(3) . .
N4 C7 H7A 119.4 . .
C6 C7 H7A 119.4 . .
N4 C8 C9 122.1(3) . .
N4 C8 H8A 118.9 . .
C9 C8 H8A 118.9 . .
N3 C9 C8 120.1(3) . .
N3 C9 H9A 119.9 . .
C8 C9 H9A 119.9 . .
C5 O1 H1B 109.5 . .
C5 O2 H2B 109.5 . .
F2 P1 F1 91.1(2) . .
F2 P1 F4 89.5(2) . .
F1 P1 F4 179.3(2) . .
F2 P1 F3 179.2(2) . .
F1 P1 F3 89.6(2) . .
F4 P1 F3 89.77(19) . .
F2 P1 F6 89.72(18) . .
F1 P1 F6 89.59(17) . .
F4 P1 F6 90.76(16) . .
F3 P1 F6 90.12(17) . .
F2 P1 F5 90.41(18) . .
F1 P1 F5 89.30(18) . .
F4 P1 F5 90.35(17) . .
F3 P1 F5 89.77(16) . .
F6 P1 F5 178.88(17) . .
H1WA O1W H1WB 107.6 . .

loop_
_geom_bond_atom_site_label_1
_geom_bond_atom_site_label_2
_geom_bond_distance
_geom_bond_site_symmetry_2
Cu1 N1 2.006(2) 10_566
Cu1 N1 2.006(2) .
Cu1 N3 2.033(2) .
Cu1 N3 2.033(2) 10_566
N1 C1 1.334(4) .
N1 C4 1.350(4) .
N2 C2 1.320(6) .
N2 C3 1.328(5) .
N3 C9 1.337(3) .
N3 C6 1.339(3) .
N4 C8 1.316(4) .
N4 C7 1.347(4) .
C1 C2 1.384(5) .
C1 H1A 0.9300 .
C2 H2A 0.9300 .
C3 C4 1.376(4) .
C3 H3A 0.9300 .
C4 C5 1.521(4) .
C5 O1 1.369(3) .
C5 O2 1.424(3) .
C5 C6 1.525(4) .
C6 C7 1.382(4) .
C7 H7A 0.9300 .
C8 C9 1.388(4) .
C8 H8A 0.9300 .
C9 H9A 0.9300 .
O1 H1B 0.8200 .
O2 H2B 0.8200 .
P1 F2 1.566(3) .
P1 F1 1.573(3) .
P1 F4 1.580(3) .
P1 F3 1.585(3) .
P1 F6 1.590(3) .
P1 F5 1.594(3) .
O1W H1WA 1.0154 .
O1W H1WB 1.0162 .

loop_
_geom_torsion_atom_site_label_1
_geom_torsion_atom_site_label_2
_geom_torsion_atom_site_label_3
_geom_torsion_atom_site_label_4
_geom_torsion
_geom_torsion_site_symmetry_1
N1 Cu1 N1 C1 90(100) 10_566
N3 Cu1 N1 C1 -129.4(2) .
N3 Cu1 N1 C1 50.6(2) 10_566
N1 Cu1 N1 C4 -95(100) 10_566
N3 Cu1 N1 C4 46.0(2) .
N3 Cu1 N1 C4 -134.0(2) 10_566
N1 Cu1 N3 C9 -49.0(2) 10_566
N1 Cu1 N3 C9 131.0(2) .
N3 Cu1 N3 C9 -147(100) 10_566
N1 Cu1 N3 C6 132.9(2) 10_566
N1 Cu1 N3 C6 -47.1(2) .
N3 Cu1 N3 C6 35(100) 10_566
C4 N1 C1 C2 -0.8(5) .
Cu1 N1 C1 C2 174.6(3) .
C3 N2 C2 C1 2.9(6) .
N1 C1 C2 N2 -1.6(6) .
C2 N2 C3 C4 -1.9(6) .
C1 N1 C4 C3 1.7(4) .
Cu1 N1 C4 C3 -174.1(2) .
C1 N1 C4 C5 179.0(3) .
Cu1 N1 C4 C5 3.3(3) .
N2 C3 C4 N1 -0.4(5) .
N2 C3 C4 C5 -177.4(3) .
N1 C4 C5 O1 167.9(2) .
C3 C4 C5 O1 -15.0(4) .
N1 C4 C5 O2 43.4(3) .
C3 C4 C5 O2 -139.5(3) .
N1 C4 C5 C6 -68.8(3) .
C3 C4 C5 C6 108.3(3) .
C9 N3 C6 C7 -1.4(4) .
Cu1 N3 C6 C7 176.8(2) .
C9 N3 C6 C5 -179.6(2) .
Cu1 N3 C6 C5 -1.4(3) .
O1 C5 C6 N3 -173.0(3) .
O2 C5 C6 N3 -48.0(3) .
C4 C5 C6 N3 67.6(3) .
O1 C5 C6 C7 8.9(4) .
O2 C5 C6 C7 133.9(3) .
C4 C5 C6 C7 -110.5(3) .
C8 N4 C7 C6 -0.1(4) .
N3 C6 C7 N4 1.0(4) .
C5 C6 C7 N4 179.0(3) .
C7 N4 C8 C9 -0.2(5) .
C6 N3 C9 C8 1.1(4) .
Cu1 N3 C9 C8 -177.0(2) .
N4 C8 C9 N3 -0.3(5) .
